data_2015612
loop_
_publ_author_name
'Wardell, Solange M. S. V.'
'Vasconcelos, Thatyana R. A.'
'de Souza, Marcus V. N.'
'Wardell, James L.'
'Low, John N.'
'Glidewell, Christopher'

_publ_section_title
;
 Four substituted benzohydrazides: hydrogen-bonded structures in one,
 two and three dimensions
;
_journal_coeditor_code GG3041
_journal_issue 10
_journal_name_full 'Acta Crystallographica Section C'
_journal_page_first o618
_journal_page_last o624
_journal_paper_doi 10.1107/S0108270106034974
_journal_volume 62
_journal_year 2006
_chemical_formula_iupac 'C7 H7 N3 O3'
_chemical_formula_moiety 'C7 H7 N3 O3'
_chemical_formula_sum 'C7 H7 N3 O3'
_chemical_formula_weight 181.16
_chemical_name_systematic
;
2-Nitrobenzohydrazide
;
_space_group_IT_number 19
_symmetry_cell_setting orthorhombic
_symmetry_space_group_name_Hall 'P 2ac 2ab'
_symmetry_space_group_name_H-M 'P 21 21 21'
_atom_sites_solution_hydrogens geom
_atom_sites_solution_primary direct
_atom_sites_solution_secondary difmap
_cell_angle_alpha 90.00
_cell_angle_beta 90.00
_cell_angle_gamma 90.00
_cell_formula_units_Z 4
_cell_length_a 12.5382(10)
_cell_length_b 4.9867(2)
_cell_length_c 12.8637(8)
_cell_measurement_reflns_used 1092
_cell_measurement_temperature 120(2)
_cell_measurement_theta_max 27.48
_cell_measurement_theta_min 4.38
_cell_volume 804.29(9)
_computing_cell_refinement 'DENZO (Otwinowski & Minor, 1997) and COLLECT'
_computing_data_collection 'COLLECT (Hooft, 1999)'
_computing_data_reduction 'DENZO and COLLECT'
_computing_molecular_graphics 'PLATON (Spek, 2003)'
_computing_publication_material 'SHELXL97 and PRPKAPPA (Ferguson, 1999)'
_computing_structure_refinement 'OSCAIL & SHELXL97 (Sheldrick, 1997)'
_computing_structure_solution 'OSCAIL (McArdle, 2003) and SHELXS97 (Sheldrick, 1997)'
_diffrn_ambient_temperature 120(2)
_diffrn_detector_area_resol_mean 9.091
_diffrn_measured_fraction_theta_full 0.996
_diffrn_measured_fraction_theta_max 0.986
_diffrn_measurement_device_type 'Bruker--Nonius KappaCCD'
_diffrn_measurement_method '\f and \w scans'
_diffrn_radiation_monochromator graphite
_diffrn_radiation_source 'Bruker-Nonius FR591 rotating anode'
_diffrn_radiation_type 'Mo K\a'
_diffrn_radiation_wavelength 0.71073
_diffrn_reflns_av_R_equivalents 0.1457
_diffrn_reflns_av_sigmaI/netI 0.1078
_diffrn_reflns_limit_h_max 16
_diffrn_reflns_limit_h_min -16
_diffrn_reflns_limit_k_max 6
_diffrn_reflns_limit_k_min -6
_diffrn_reflns_limit_l_max 16
_diffrn_reflns_limit_l_min -16
_diffrn_reflns_number 11674
_diffrn_reflns_theta_full 25.50
_diffrn_reflns_theta_max 27.48
_diffrn_reflns_theta_min 4.38
_diffrn_standards_decay_% 0
_exptl_absorpt_coefficient_mu 0.120
_exptl_absorpt_correction_T_max 0.991
_exptl_absorpt_correction_T_min 0.944
_exptl_absorpt_correction_type multi-scan
_exptl_absorpt_process_details '(SADABS; Sheldrick, 2003)'
_exptl_crystal_colour brown
_exptl_crystal_density_diffrn 1.496
_exptl_crystal_density_method 'not measured'
_exptl_crystal_description lath
_exptl_crystal_F_000 376
_exptl_crystal_size_max 0.63
_exptl_crystal_size_mid 0.13
_exptl_crystal_size_min 0.08
_refine_diff_density_max 0.233
_refine_diff_density_min -0.189
_refine_ls_extinction_coef 0.040(7)
_refine_ls_extinction_expression Fc^*^=kFc[1+0.001xFc^2^\l^3^/sin(2\q)]^-1/4^
_refine_ls_extinction_method SHELXL97
_refine_ls_goodness_of_fit_ref 1.027
_refine_ls_hydrogen_treatment constr
_refine_ls_matrix_type full
_refine_ls_number_parameters 119
_refine_ls_number_reflns 1092
_refine_ls_number_restraints 0
_refine_ls_restrained_S_all 1.027
_refine_ls_R_factor_all 0.1378
_refine_ls_R_factor_gt 0.0875
_refine_ls_shift/su_max 0.000
_refine_ls_shift/su_mean 0.000
_refine_ls_structure_factor_coef Fsqd
_refine_ls_weighting_details 'w=1/[\s^2^(Fo^2^)+(0.0501P)^2^] where P=(Fo^2^+2Fc^2^)/3'
_refine_ls_weighting_scheme calc
_refine_ls_wR_factor_gt 0.0863
_refine_ls_wR_factor_ref 0.0972
_reflns_number_gt 713
_reflns_number_total 1092
_reflns_threshold_expression I>2\s(I)
_cod_data_source_file gg3041.cif
_cod_data_source_block IV
_cod_database_code 2015612
_cod_database_fobs_code 2015612

loop_
_symmetry_equiv_pos_as_xyz
'x, y, z'
'-x+1/2, -y, z+1/2'
'-x, y+1/2, -z+1/2'
'x+1/2, -y+1/2, -z'

loop_
_atom_site_type_symbol
_atom_site_label
_atom_site_fract_x
_atom_site_fract_y
_atom_site_fract_z
_atom_site_U_iso_or_equiv
_atom_site_adp_type
_atom_site_calc_flag
_atom_site_refinement_flags
_atom_site_occupancy
C C1 0.8184(2) 0.5658(5) 0.3908(2) 0.0229(7) Uani d . 1
C C7 0.7043(2) 0.5033(5) 0.3640(2) 0.0230(7) Uani d . 1
O O1 0.67233(16) 0.2693(4) 0.36325(18) 0.0314(6) Uani d . 1
N N1 0.64395(18) 0.7128(5) 0.33887(19) 0.0252(6) Uani d . 1
N N2 0.5357(2) 0.6803(5) 0.3096(2) 0.0289(7) Uani d . 1
C C2 0.8692(2) 0.4291(5) 0.4714(2) 0.0252(7) Uani d . 1
N N21 0.8051(2) 0.2721(5) 0.5459(2) 0.0287(6) Uani d . 1
O O21 0.72326(19) 0.3762(4) 0.57959(19) 0.0375(6) Uani d . 1
O O22 0.83784(17) 0.0504(4) 0.57239(19) 0.0402(7) Uani d . 1
C C3 0.9773(2) 0.4466(6) 0.4904(2) 0.0282(7) Uani d . 1
C C4 1.0369(3) 0.6181(6) 0.4276(3) 0.0309(8) Uani d . 1
C C5 0.9886(2) 0.7654(6) 0.3515(2) 0.0306(7) Uani d . 1
C C6 0.8803(3) 0.7365(6) 0.3315(2) 0.0283(7) Uani d . 1
H H1 0.6722 0.8896 0.3398 0.030 Uiso d R 1
H H2A 0.4929 0.6483 0.3692 0.035 Uiso d R 1
H H2B 0.5340 0.5224 0.2683 0.035 Uiso d R 1
H H3 1.0099 0.3455 0.5443 0.034 Uiso calc R 1
H H4 1.1117 0.6326 0.4378 0.037 Uiso calc R 1
H H5 1.0295 0.8889 0.3118 0.037 Uiso calc R 1
H H6 0.8485 0.8351 0.2764 0.034 Uiso calc R 1

loop_
_atom_site_aniso_label
_atom_site_aniso_U_11
_atom_site_aniso_U_22
_atom_site_aniso_U_33
_atom_site_aniso_U_12
_atom_site_aniso_U_13
_atom_site_aniso_U_23
C1 0.0238(17) 0.0171(13) 0.0279(16) 0.0014(14) -0.0006(14) -0.0017(13)
C7 0.0266(17) 0.0189(14) 0.0234(16) -0.0016(13) -0.0003(14) -0.0007(13)
O1 0.0290(12) 0.0181(10) 0.0471(13) -0.0026(9) -0.0045(10) 0.0018(10)
N1 0.0200(13) 0.0185(11) 0.0372(16) -0.0013(11) -0.0041(12) 0.0016(11)
N2 0.0247(15) 0.0244(12) 0.0376(15) -0.0010(12) -0.0070(12) 0.0008(11)
C2 0.0258(18) 0.0194(14) 0.0303(17) -0.0013(14) 0.0028(15) -0.0016(13)
N21 0.0296(15) 0.0252(14) 0.0314(15) -0.0020(13) -0.0070(12) 0.0032(13)
O21 0.0323(14) 0.0379(13) 0.0424(13) 0.0037(11) 0.0091(11) 0.0062(12)
O22 0.0405(15) 0.0277(12) 0.0523(15) 0.0015(11) -0.0056(12) 0.0156(12)
C3 0.0276(19) 0.0228(15) 0.0341(18) 0.0023(14) -0.0033(15) -0.0029(14)
C4 0.0230(17) 0.0315(16) 0.0383(19) -0.0027(14) 0.0010(17) -0.0067(16)
C5 0.0267(17) 0.0315(17) 0.0335(16) -0.0026(15) 0.0041(15) 0.0002(16)
C6 0.0315(17) 0.0237(15) 0.0298(17) 0.0000(15) -0.0015(14) 0.0009(14)

loop_
_atom_type_symbol
_atom_type_description
_atom_type_scat_dispersion_real
_atom_type_scat_dispersion_imag
_atom_type_scat_source
C C 0.0033 0.0000 'International Tables Vol C Tables 4.2.6.8 and 6.1.1.4'
H H 0.0000 0.0000 'International Tables Vol C Tables 4.2.6.8 and 6.1.1.4'
N N 0.0061 0.0000 'International Tables Vol C Tables 4.2.6.8 and 6.1.1.4'
O O 0.0106 0.0000 'International Tables Vol C Tables 4.2.6.8 and 6.1.1.4'

loop_
_geom_angle_atom_site_label_1
_geom_angle_atom_site_label_2
_geom_angle_atom_site_label_3
_geom_angle
_geom_angle_publ_flag
C6 C1 C2 117.0(3) no
C6 C1 C7 122.4(3) no
C2 C1 C7 120.2(3) no
O1 C7 N1 123.8(3) no
O1 C7 C1 120.5(3) no
N1 C7 C1 115.7(2) no
C7 N1 N2 121.3(2) no
C7 N1 H1 120.9 no
N2 N1 H1 117.8 no
N1 N2 H2A 110.2 no
N1 N2 H2B 105.4 no
H2A N2 H2B 107.4 no
C3 C2 C1 123.3(3) no
C3 C2 N21 117.1(3) no
C1 C2 N21 119.5(3) no
O22 N21 O21 124.2(3) no
O22 N21 C2 118.4(3) no
O21 N21 C2 117.4(2) no
C2 C3 C4 117.6(3) no
C2 C3 H3 121.2 no
C4 C3 H3 121.2 no
C5 C4 C3 120.6(3) no
C5 C4 H4 119.7 no
C3 C4 H4 119.7 no
C4 C5 C6 120.6(3) no
C4 C5 H5 119.7 no
C6 C5 H5 119.7 no
C1 C6 C5 120.7(3) no
C1 C6 H6 119.6 no
C5 C6 H6 119.6 no

loop_
_geom_bond_atom_site_label_1
_geom_bond_atom_site_label_2
_geom_bond_distance
_geom_bond_publ_flag
C1 C6 1.382(4) no
C1 C2 1.396(4) no
C1 C7 1.504(4) no
C7 O1 1.234(3) no
C7 N1 1.330(4) no
N1 N2 1.418(3) no
N1 H1 0.95 no
N2 H2A 0.95 no
N2 H2B 0.95 no
C2 C3 1.380(4) no
C2 N21 1.475(4) no
N21 O22 1.228(3) no
N21 O21 1.229(3) no
C3 C4 1.393(4) no
C3 H3 0.95 no
C4 C5 1.365(4) no
C4 H4 0.95 no
C5 C6 1.390(4) no
C5 H5 0.95 no
C6 H6 0.95 no

loop_
_geom_hbond_atom_site_label_D
_geom_hbond_atom_site_label_H
_geom_hbond_atom_site_label_A
_geom_hbond_site_symmetry_A
_geom_hbond_distance_DH
_geom_hbond_distance_HA
_geom_hbond_distance_DA
_geom_hbond_angle_DHA
_geom_hbond_publ_flag
N1 H1 O1 1_565 0.95 1.92 2.815(3) 157 y
N2 H2A O22 4_456 0.95 2.31 3.128(3) 144 y
N2 H2B N2 3_645 0.95 2.16 3.060(3) 157 y
C3 H3 O1 4_556 0.95 2.43 3.269(4) 148 y

loop_
_geom_torsion_atom_site_label_1
_geom_torsion_atom_site_label_2
_geom_torsion_atom_site_label_3
_geom_torsion_atom_site_label_4
_geom_torsion
_geom_torsion_publ_flag
C6 C1 C7 O1 132.2(3) no
C2 C1 C7 O1 -41.0(4) no
C6 C1 C7 N1 -45.7(4) no
C2 C1 C7 N1 141.1(3) no
O1 C7 N1 N2 0.6(5) no
C1 C7 N1 N2 178.4(2) no
C6 C1 C2 C3 -3.4(4) no
C7 C1 C2 C3 170.1(3) no
C6 C1 C2 N21 172.0(3) no
C7 C1 C2 N21 -14.5(4) no
C3 C2 N21 O22 -46.7(4) no
C1 C2 N21 O22 137.6(3) no
C3 C2 N21 O21 131.3(3) no
C1 C2 N21 O21 -44.4(4) no
C1 C2 C3 C4 2.5(4) no
N21 C2 C3 C4 -173.0(2) no
C2 C3 C4 C5 1.0(4) no
C3 C4 C5 C6 -3.5(5) no
C2 C1 C6 C5 0.9(4) no
C7 C1 C6 C5 -172.5(3) no
C4 C5 C6 C1 2.5(5) no

loop_
_cod_related_entry_id
_cod_related_entry_database
_cod_related_entry_code
1 ChemSpider 3009396
